data_2217379
loop_
_publ_author_name
'Yang, Yu-Feng'
'Yang, Liang-Ru'
'Yin, Zhi-Gang'
'Qian, Heng-Yu'

_publ_section_title 3-(1,3-Benzodioxol-5-yl)-1-phenyl-2,3-dihydro-1<i>H</i>-naphtho[1,2-<i>e</i>][1,3]oxazine
_journal_coeditor_code XU2388
_journal_issue 1
_journal_name_full 'Acta Crystallographica Section E'
_journal_page_first o147
_journal_page_last o147
_journal_paper_doi 10.1107/S1600536807063192
_journal_volume 64
_journal_year 2008
_chemical_formula_iupac 'C25 H19 N O3'
_chemical_formula_moiety 'C25 H19 N O3'
_chemical_formula_sum 'C25 H19 N O3'
_chemical_formula_weight 381.41
_chemical_name_systematic
;
3-(1,3-Benzodioxol-5-yl)-1-phenyl-2,3-dihydro-1H-naphtho[1,2-e][1,3]oxazine
;
_space_group_IT_number 4
_symmetry_cell_setting monoclinic
_symmetry_space_group_name_Hall 'P 2yb'
_symmetry_space_group_name_H-M 'P 1 21 1'
_atom_sites_solution_hydrogens geom
_atom_sites_solution_primary direct
_atom_sites_solution_secondary difmap
_cell_angle_alpha 90.00
_cell_angle_beta 97.707(4)
_cell_angle_gamma 90.00
_cell_formula_units_Z 2
_cell_length_a 9.180(3)
_cell_length_b 5.7585(18)
_cell_length_c 17.320(5)
_cell_measurement_reflns_used 912
_cell_measurement_temperature 291(2)
_cell_measurement_theta_max 25.14
_cell_measurement_theta_min 2.11
_cell_volume 907.3(5)
_computing_cell_refinement 'SAINT (Bruker, 2000)'
_computing_data_collection 'SMART (Bruker, 2000)'
_computing_data_reduction 'SAINT (Bruker, 2000)'
_computing_molecular_graphics 'SHELXTL (Bruker, 2000)'
_computing_publication_material 'SHELXTL (Bruker, 2000)'
_computing_structure_refinement 'SHELXTL (Bruker, 2000)'
_computing_structure_solution 'SHELXTL (Bruker, 2000)'
_diffrn_ambient_temperature 291(2)
_diffrn_measured_fraction_theta_full 0.998
_diffrn_measured_fraction_theta_max 0.998
_diffrn_measurement_device_type 'Bruker SMART APEX CCD area-detector'
_diffrn_measurement_method '\f and \w scans'
_diffrn_radiation_monochromator graphite
_diffrn_radiation_source 'sealed tube'
_diffrn_radiation_type MoK\a
_diffrn_radiation_wavelength 0.71073
_diffrn_reflns_av_R_equivalents 0.0409
_diffrn_reflns_av_sigmaI/netI 0.0556
_diffrn_reflns_limit_h_max 12
_diffrn_reflns_limit_h_min -12
_diffrn_reflns_limit_k_max 7
_diffrn_reflns_limit_k_min -7
_diffrn_reflns_limit_l_max 22
_diffrn_reflns_limit_l_min -15
_diffrn_reflns_number 5964
_diffrn_reflns_theta_full 28.00
_diffrn_reflns_theta_max 28.00
_diffrn_reflns_theta_min 1.19
_diffrn_standards_number 0
_exptl_absorpt_coefficient_mu 0.092
_exptl_absorpt_correction_T_max 0.98
_exptl_absorpt_correction_T_min 0.97
_exptl_absorpt_correction_type multi-scan
_exptl_absorpt_process_details '(SADABS; Bruker, 2000)'
_exptl_crystal_colour colorless
_exptl_crystal_density_diffrn 1.396
_exptl_crystal_density_method 'not measured'
_exptl_crystal_description block
_exptl_crystal_F_000 400
_exptl_crystal_size_max 0.30
_exptl_crystal_size_mid 0.26
_exptl_crystal_size_min 0.24
_refine_diff_density_max 0.209
_refine_diff_density_min -0.202
_refine_ls_extinction_method none
_refine_ls_goodness_of_fit_ref 1.182
_refine_ls_hydrogen_treatment mixed
_refine_ls_matrix_type full
_refine_ls_number_parameters 265
_refine_ls_number_reflns 2412
_refine_ls_number_restraints 1
_refine_ls_restrained_S_all 1.181
_refine_ls_R_factor_all 0.0781
_refine_ls_R_factor_gt 0.0632
_refine_ls_shift/su_max 0.000
_refine_ls_shift/su_mean 0.000
_refine_ls_structure_factor_coef Fsqd
_refine_ls_weighting_details 'calc w=1/[\s^2^(Fo^2^)+(0.0517P)^2^+0.1645P] where P=(Fo^2^+2Fc^2^)/3'
_refine_ls_weighting_scheme calc
_refine_ls_wR_factor_gt 0.1295
_refine_ls_wR_factor_ref 0.1339
_reflns_number_gt 1824
_reflns_number_total 2412
_reflns_threshold_expression I>2\s(I)
_cod_data_source_file xu2388.cif
_cod_data_source_block I
_cod_depositor_comments
;
The following automatic conversions were performed:
'_symmetry_cell_setting' value 'Monoclinic' changed to 'monoclinic'
according to '/home/saulius/struct/CIF-dictionaries/cif_core.dic'
dictionary named 'cif_core.dic' version 2.4.1 from 2010-06-29.

Automatic conversion script
Id: cif_fix_enum 1527 2010-12-29 10:47:43Z saulius 

The following automatic conversions were performed:

'_symmetry_cell_setting' value 'Monoclinic' changed to 'monoclinic'
according to /home/saulius/struct/CIF-dictionaries/cif_core.dic
dictionary named 'cif_core.dic' version 2.4.1 from 2010-06-29.

Automatic conversion script
Id: cif_fix_values 1715 2011-07-08 13:25:40Z adriana 
;
_cod_original_sg_symbol_H-M 'P 21'
_cod_database_code 2217379
_cod_database_fobs_code 2217379

loop_
_symmetry_equiv_pos_as_xyz
'x, y, z'
'-x, y+1/2, -z'

loop_
_atom_site_type_symbol
_atom_site_label
_atom_site_fract_x
_atom_site_fract_y
_atom_site_fract_z
_atom_site_U_iso_or_equiv
_atom_site_adp_type
_atom_site_calc_flag
_atom_site_refinement_flags
_atom_site_occupancy
C C1 0.4757(4) 1.2105(7) 0.2026(2) 0.0336(8) Uani d . 1
C C2 0.5763(4) 1.3803(7) 0.1817(2) 0.0357(9) Uani d . 1
H H2 0.5449 1.4902 0.1438 0.043 Uiso calc R 1
C C3 0.7154(4) 1.3826(8) 0.2163(2) 0.0394(9) Uani d . 1
H H3 0.7794 1.4958 0.2026 0.047 Uiso calc R 1
C C4 0.7663(4) 1.2181(7) 0.2729(2) 0.0333(8) Uani d . 1
C C5 0.9118(4) 1.2228(7) 0.3104(2) 0.0366(9) Uani d . 1
H H5 0.9719 1.3457 0.2999 0.044 Uiso calc R 1
C C6 0.9709(5) 1.0510(8) 0.3631(2) 0.0407(10) Uani d . 1
H H6 1.0664 1.0603 0.3888 0.049 Uiso calc R 1
C C7 0.8740(4) 0.8566(8) 0.3752(2) 0.0402(9) Uani d . 1
H H7 0.9091 0.7295 0.4052 0.048 Uiso calc R 1
C C8 0.7357(4) 0.8655(8) 0.3425(2) 0.0386(9) Uani d . 1
H H8 0.6735 0.7503 0.3568 0.046 Uiso calc R 1
C C9 0.6719(4) 1.0330(7) 0.2877(2) 0.0321(8) Uani d . 1
C C10 0.5191(4) 1.0343(8) 0.2527(2) 0.0376(9) Uani d . 1
C C11 0.4128(4) 0.8432(8) 0.2724(2) 0.0400(9) Uani d . 1
H H11 0.4613 0.6936 0.2670 0.048 Uiso calc R 1
C C12 0.3653(4) 0.8494(7) 0.3526(2) 0.0362(8) Uani d . 1
C C13 0.4046(4) 1.0273(7) 0.4006(2) 0.0328(8) Uani d . 1
H H13 0.4569 1.1531 0.3849 0.039 Uiso calc R 1
C C14 0.3628(4) 1.0156(8) 0.4770(2) 0.0421(10) Uani d . 1
H H14 0.3893 1.1363 0.5118 0.051 Uiso calc R 1
C C15 0.2837(5) 0.8292(9) 0.5011(3) 0.0461(10) Uani d . 1
H H15 0.2581 0.8223 0.5512 0.055 Uiso calc R 1
C C16 0.2441(4) 0.6531(8) 0.4472(2) 0.0395(9) Uani d . 1
H H16 0.1881 0.5293 0.4613 0.047 Uiso calc R 1
C C17 0.2874(4) 0.6570(9) 0.3703(3) 0.0441(10) Uani d . 1
H H17 0.2642 0.5369 0.3349 0.053 Uiso calc R 1
C C18 0.2306(4) 1.0885(7) 0.2003(2) 0.0378(9) Uani d . 1
H H18 0.2162 1.1499 0.2515 0.045 Uiso calc R 1
C C19 0.0807(5) 1.1079(8) 0.1429(2) 0.0411(9) Uani d . 1
C C20 0.0568(4) 1.2985(8) 0.0972(2) 0.0368(9) Uani d . 1
H H20 0.1311 1.4084 0.0973 0.044 Uiso calc R 1
C C21 -0.0776(4) 1.3335(8) 0.0497(2) 0.0360(8) Uani d . 1
H H21 -0.0999 1.4701 0.0219 0.043 Uiso calc R 1
C C22 -0.1737(4) 1.1502(7) 0.0475(2) 0.0326(8) Uani d . 1
C C23 -0.1516(5) 0.9640(8) 0.0947(2) 0.0427(10) Uani d . 1
C C24 -0.0182(4) 0.9259(8) 0.1459(2) 0.0360(9) Uani d . 1
H H24 0.0002 0.7955 0.1773 0.043 Uiso calc R 1
C C25 -0.3700(5) 0.9157(8) 0.0285(2) 0.0459(11) Uani d . 1
H H25A -0.4622 0.9372 0.0491 0.055 Uiso calc R 1
H H25B -0.3875 0.8163 -0.0170 0.055 Uiso calc R 1
N N1 0.2826(4) 0.8559(7) 0.2088(2) 0.0388(8) Uani d . 1
H H1 0.246(5) 0.740(9) 0.182(3) 0.047 Uiso d . 1
O O1 0.3362(3) 1.2333(5) 0.16696(15) 0.0380(7) Uani d . 1
O O2 -0.3139(3) 1.1315(6) 0.00830(16) 0.0414(7) Uani d . 1
O O3 -0.2657(3) 0.8142(5) 0.08500(15) 0.0392(7) Uani d . 1

loop_
_atom_site_aniso_label
_atom_site_aniso_U_11
_atom_site_aniso_U_22
_atom_site_aniso_U_33
_atom_site_aniso_U_12
_atom_site_aniso_U_13
_atom_site_aniso_U_23
C1 0.039(2) 0.030(2) 0.0311(18) 0.0063(17) 0.0014(15) -0.0124(15)
C2 0.0389(19) 0.037(2) 0.0284(16) -0.0056(18) -0.0063(14) -0.0042(17)
C3 0.0299(17) 0.043(2) 0.047(2) 0.0083(18) 0.0127(16) 0.0024(19)
C4 0.0272(17) 0.034(2) 0.0397(19) 0.0003(16) 0.0071(15) -0.0007(16)
C5 0.045(2) 0.038(2) 0.0265(17) -0.0072(18) 0.0017(16) -0.0114(16)
C6 0.040(2) 0.041(2) 0.038(2) 0.0099(19) -0.0060(17) -0.0057(18)
C7 0.0345(19) 0.041(2) 0.044(2) 0.0158(19) 0.0009(16) 0.0089(19)
C8 0.0339(18) 0.043(2) 0.041(2) 0.0136(18) 0.0123(16) 0.0105(19)
C9 0.0268(17) 0.033(2) 0.0381(18) 0.0110(16) 0.0101(14) -0.0079(17)
C10 0.0371(19) 0.043(2) 0.0286(17) -0.0135(19) -0.0113(15) -0.0011(17)
C11 0.0356(18) 0.040(2) 0.044(2) -0.001(2) 0.0023(16) -0.0123(19)
C12 0.0419(19) 0.0265(19) 0.0380(19) 0.0106(17) -0.0025(16) -0.0006(17)
C13 0.0241(16) 0.034(2) 0.0412(19) 0.0112(15) 0.0079(14) -0.0127(16)
C14 0.046(2) 0.045(2) 0.0308(18) 0.007(2) -0.0139(16) 0.0014(19)
C15 0.044(2) 0.048(3) 0.044(2) 0.011(2) -0.0022(18) 0.001(2)
C16 0.0318(18) 0.042(2) 0.044(2) 0.0108(18) 0.0020(16) 0.012(2)
C17 0.037(2) 0.044(2) 0.052(2) 0.0013(19) 0.0081(17) 0.007(2)
C18 0.045(2) 0.035(2) 0.0345(18) 0.0014(19) 0.0093(16) 0.0072(17)
C19 0.046(2) 0.035(2) 0.040(2) 0.0108(19) -0.0046(17) -0.0032(18)
C20 0.0304(17) 0.045(2) 0.0375(19) -0.0078(18) 0.0136(15) 0.0042(19)
C21 0.0363(18) 0.037(2) 0.0359(18) -0.0073(18) 0.0113(15) 0.0153(17)
C22 0.0390(19) 0.0253(18) 0.0303(16) 0.0039(17) -0.0076(14) -0.0012(16)
C23 0.047(2) 0.036(2) 0.042(2) -0.0057(19) -0.0068(18) 0.0018(18)
C24 0.0367(19) 0.039(2) 0.0338(18) 0.0135(17) 0.0096(15) -0.0067(17)
C25 0.039(2) 0.049(3) 0.045(2) -0.007(2) -0.0106(18) -0.001(2)
N1 0.0329(16) 0.0346(19) 0.0460(18) -0.0174(15) -0.0059(13) 0.0043(16)
O1 0.0395(14) 0.0368(15) 0.0384(14) 0.0117(13) 0.0078(11) 0.0163(13)
O2 0.0378(14) 0.0425(17) 0.0416(14) -0.0021(14) -0.0035(12) 0.0058(14)
O3 0.0398(14) 0.0368(16) 0.0396(13) 0.0003(13) -0.0003(11) 0.0185(13)

loop_
_atom_type_symbol
_atom_type_description
_atom_type_scat_dispersion_real
_atom_type_scat_dispersion_imag
_atom_type_scat_source
C C 0.0033 0.0000 'International Tables Vol C Tables 4.2.6.8 and 6.1.1.4'
H H 0.0000 0.0000 'International Tables Vol C Tables 4.2.6.8 and 6.1.1.4'
N N 0.0061 0.0000 'International Tables Vol C Tables 4.2.6.8 and 6.1.1.4'
O O 0.0106 0.0000 'International Tables Vol C Tables 4.2.6.8 and 6.1.1.4'

loop_
_geom_angle_atom_site_label_1
_geom_angle_atom_site_label_2
_geom_angle_atom_site_label_3
_geom_angle
O1 C1 C10 122.9(4)
O1 C1 C2 115.1(3)
C10 C1 C2 122.0(3)
C3 C2 C1 120.4(4)
C3 C2 H2 119.8
C1 C2 H2 119.8
C2 C3 C4 121.2(4)
C2 C3 H3 119.4
C4 C3 H3 119.4
C3 C4 C5 121.3(4)
C3 C4 C9 118.7(3)
C5 C4 C9 119.8(4)
C4 C5 C6 123.2(4)
C4 C5 H5 118.4
C6 C5 H5 118.4
C5 C6 C7 116.3(3)
C5 C6 H6 121.9
C7 C6 H6 121.9
C8 C7 C6 118.5(4)
C8 C7 H7 120.7
C6 C7 H7 120.7
C7 C8 C9 126.8(4)
C7 C8 H8 116.6
C9 C8 H8 116.6
C4 C9 C8 115.0(3)
C4 C9 C10 120.0(3)
C8 C9 C10 124.8(4)
C1 C10 C9 117.0(4)
C1 C10 C11 122.3(3)
C9 C10 C11 120.6(3)
C12 C11 N1 111.8(3)
C12 C11 C10 117.1(3)
N1 C11 C10 105.4(3)
C12 C11 H11 107.3
N1 C11 H11 107.3
C10 C11 H11 107.3
C13 C12 C17 125.6(4)
C13 C12 C11 120.2(4)
C17 C12 C11 114.2(4)
C12 C13 C14 117.2(4)
C12 C13 H13 121.4
C14 C13 H13 121.4
C15 C14 C13 122.0(4)
C15 C14 H14 119.0
C13 C14 H14 119.0
C14 C15 C16 117.4(4)
C14 C15 H15 121.3
C16 C15 H15 121.3
C15 C16 C17 121.9(4)
C15 C16 H16 119.0
C17 C16 H16 119.0
C12 C17 C16 115.8(4)
C12 C17 H17 122.1
C16 C17 H17 122.1
N1 C18 O1 110.3(3)
N1 C18 C19 112.4(3)
O1 C18 C19 106.2(3)
N1 C18 H18 109.3
O1 C18 H18 109.3
C19 C18 H18 109.3
C20 C19 C24 125.2(4)
C20 C19 C18 118.8(4)
C24 C19 C18 116.0(4)
C19 C20 C21 121.3(4)
C19 C20 H20 119.3
C21 C20 H20 119.3
C22 C21 C20 114.6(4)
C22 C21 H21 122.7
C20 C21 H21 122.7
C23 C22 C21 123.5(3)
C23 C22 O2 107.0(3)
C21 C22 O2 128.9(3)
C22 C23 O3 112.5(3)
C22 C23 C24 123.0(4)
O3 C23 C24 124.4(4)
C19 C24 C23 111.7(4)
C19 C24 H24 124.1
C23 C24 H24 124.1
O3 C25 O2 107.7(3)
O3 C25 H25A 110.2
O2 C25 H25A 110.2
O3 C25 H25B 110.2
O2 C25 H25B 110.2
H25A C25 H25B 108.5
C18 N1 C11 110.0(3)
C18 N1 H1 125(3)
C11 N1 H1 125(3)
C1 O1 C18 113.8(3)
C22 O2 C25 107.2(3)
C23 O3 C25 105.4(3)

loop_
_geom_bond_atom_site_label_1
_geom_bond_atom_site_label_2
_geom_bond_distance
C1 O1 1.351(4)
C1 C10 1.359(6)
C1 C2 1.425(6)
C2 C3 1.336(5)
C2 H2 0.9300
C3 C4 1.398(6)
C3 H3 0.9300
C4 C5 1.405(5)
C4 C9 1.419(5)
C5 C6 1.405(6)
C5 H5 0.9300
C6 C7 1.462(6)
C6 H6 0.9300
C7 C8 1.320(5)
C7 H7 0.9300
C8 C9 1.423(5)
C8 H8 0.9300
C9 C10 1.452(5)
C10 C11 1.539(6)
C11 C12 1.511(5)
C11 N1 1.514(5)
C11 H11 0.9800
C12 C13 1.339(5)
C12 C17 1.375(6)
C13 C14 1.428(5)
C13 H13 0.9300
C14 C15 1.391(7)
C14 H14 0.9300
C15 C16 1.393(7)
C15 H15 0.9300
C16 C17 1.440(6)
C16 H16 0.9300
C17 H17 0.9300
C18 N1 1.424(6)
C18 O1 1.456(5)
C18 C19 1.589(6)
C18 H18 0.9800
C19 C20 1.354(6)
C19 C24 1.392(6)
C20 C21 1.403(5)
C20 H20 0.9300
C21 C22 1.373(5)
C21 H21 0.9300
C22 C23 1.347(6)
C22 O2 1.376(4)
C23 O3 1.350(5)
C23 C24 1.429(5)
C24 H24 0.9300
C25 O3 1.401(5)
C25 O2 1.408(6)
C25 H25A 0.9700
C25 H25B 0.9700
N1 H1 0.86(5)

loop_
_cod_related_entry_id
_cod_related_entry_database
_cod_related_entry_code
1 ChemSpider 21195675
